data_7028048
loop_
_publ_author_name
'Geremia, Silvano'
'Mestroni, Stefano'
'Calligaris, Mario'
'Alessio, Enzo'

_publ_section_title
;
 The first example of a double bridged diruthenium(II) complex containing
 the rare bridging S,O bidentate dimethyl sulfoxide ligand which defines a
 stable &#xE010;Ru--Cl--Ru--S--O&#xE011; five-membered ring
;
_journal_issue 15
_journal_name_full 'Journal of the Chemical Society, Dalton Transactions'
_journal_page_first 2447
_journal_paper_doi 10.1039/a804799e
_journal_year 1998
_chemical_formula_moiety 'C10 H24 Cl4 O6 Ru2 S4'
_chemical_formula_sum 'C10 H24 Cl4 O6 Ru2 S4'
_chemical_formula_weight 712.47
_chemical_name_systematic
;
cis-bis(dimethylsulfoxide-S)-cis-(chloride)(carbonyl)(\m-chloride)(\m-
dimethylsulfoxide-O,S)
cis-bis(chloride)-cis-(dimethylsulfoxide-S)-carbonyl-di-ruthenium(II) 
;
_space_group_IT_number 14
_symmetry_cell_setting monoclinic
_symmetry_space_group_name_Hall '-P 2yn'
_symmetry_space_group_name_H-M 'P 1 21/n 1'
_atom_sites_solution_hydrogens geom
_atom_sites_solution_primary heavy
_atom_sites_solution_secondary difmap
_audit_creation_method SHELXL-97
_cell_angle_alpha 90.00
_cell_angle_beta 91.19(1)
_cell_angle_gamma 90.00
_cell_formula_units_Z 4
_cell_length_a 9.506(1)
_cell_length_b 13.447(1)
_cell_length_c 19.208(3)
_cell_measurement_reflns_used 25
_cell_measurement_temperature 293(2)
_cell_measurement_theta_max 18
_cell_measurement_theta_min 14
_cell_volume 2454.8(5)
_computing_cell_refinement celdim
_computing_data_collection CAD4
_computing_data_reduction process
_computing_molecular_graphics zortep
_computing_structure_refinement 'SHELXL-97 (Sheldrick, 1997)'
_computing_structure_solution 'SHELXS-97 (Sheldrick, 1990)'
_diffrn_ambient_temperature 293(2)
_diffrn_measurement_device_type 'CAD4 diffractometer'
_diffrn_measurement_method '\w scan'
_diffrn_radiation_monochromator graphite
_diffrn_radiation_source 'fine-focus sealed tube'
_diffrn_radiation_type MoK\a
_diffrn_radiation_wavelength 0.71073
_diffrn_reflns_av_R_equivalents 0.0359
_diffrn_reflns_av_sigmaI/netI 0.0784
_diffrn_reflns_limit_h_max 11
_diffrn_reflns_limit_h_min -11
_diffrn_reflns_limit_k_max 16
_diffrn_reflns_limit_k_min 0
_diffrn_reflns_limit_l_max 23
_diffrn_reflns_limit_l_min 0
_diffrn_reflns_number 4969
_diffrn_reflns_theta_max 25.99
_diffrn_reflns_theta_min 2.12
_diffrn_standards_decay_% 3
_exptl_absorpt_coefficient_mu 2.028
_exptl_absorpt_correction_T_max 1.000
_exptl_absorpt_correction_T_min 0.753
_exptl_absorpt_correction_type 'empirical via \y scans'
_exptl_crystal_colour 'pale yellow'
_exptl_crystal_density_diffrn 1.928
_exptl_crystal_density_meas ?
_exptl_crystal_density_method 'not measured'
_exptl_crystal_description 'irregular prism'
_exptl_crystal_F_000 1408
_exptl_crystal_size_max 0.45
_exptl_crystal_size_mid 0.25
_exptl_crystal_size_min 0.20
_refine_diff_density_max 1.342
_refine_diff_density_min -0.895
_refine_diff_density_rms 0.165
_refine_ls_extinction_method none
_refine_ls_goodness_of_fit_ref 1.027
_refine_ls_hydrogen_treatment mixed
_refine_ls_matrix_type full
_refine_ls_number_parameters 243
_refine_ls_number_reflns 4824
_refine_ls_number_restraints 0
_refine_ls_restrained_S_all 1.027
_refine_ls_R_factor_all 0.1031
_refine_ls_R_factor_gt 0.0470
_refine_ls_shift/su_max 0.044
_refine_ls_shift/su_mean 0.006
_refine_ls_structure_factor_coef Fsqd
_refine_ls_weighting_details 'w=1/[\s^2^(Fo^2^)+(0.0665P)^2^] where P=(Fo^2^+2Fc^2^)/3'
_refine_ls_weighting_scheme calc
_refine_ls_wR_factor_gt 0.1083
_refine_ls_wR_factor_ref 0.1250
_reflns_number_gt 3183
_reflns_number_total 4824
_reflns_threshold_expression >2sigma(I)
_cod_data_source_file e804799sup1.cif
_cod_data_source_block compound_2
_cod_depositor_comments
;
The following automatic conversions were performed:

'_exptl_crystal_density_meas' value 'not measured' was changed to '?'
- the value is perceived as not measured.

Automatic conversion script
Id: cif_fix_values 3008 2015-01-20 13:52:24Z robertas 

The following automatic conversions were performed:

'_refine_ls_weighting_scheme' value 'calc
w=1/[\s^2^(Fo^2^)+(0.0665P)^2^] where P=(Fo^2^+2Fc^2^)/3' was changed
to 'calc'. New tag '_refine_ls_weighting_details' was created. The
value of the new tag was set to 'w=1/[\s^2^(Fo^2^)+(0.0665P)^2^]
where P=(Fo^2^+2Fc^2^)/3'.

Automatic conversion script
Id: cif_fix_values 3143 2015-03-26 13:38:13Z robertas 
;
_cod_database_code 7028048

loop_
_symmetry_equiv_pos_as_xyz
'x, y, z'
'-x+1/2, y+1/2, -z+1/2'
'-x, -y, -z'
'x-1/2, -y-1/2, z-1/2'

loop_
_atom_site_label
_atom_site_type_symbol
_atom_site_fract_x
_atom_site_fract_y
_atom_site_fract_z
_atom_site_U_iso_or_equiv
_atom_site_adp_type
_atom_site_occupancy
_atom_site_calc_flag
_atom_site_refinement_flags
Ru1 Ru 0.82722(6) 0.13492(4) 0.14826(3) 0.02272(15) Uani 1 d .
Ru2 Ru 1.11083(6) 0.07529(4) 0.29776(3) 0.02579(16) Uani 1 d .
Cl1 Cl 0.6467(2) 0.17073(15) 0.23245(11) 0.0397(5) Uani 1 d .
Cl2 Cl 0.8017(2) 0.29834(14) 0.10152(11) 0.0432(5) Uani 1 d .
Cl3 Cl 0.99699(19) 0.20588(13) 0.23131(10) 0.0326(4) Uani 1 d .
Cl4 Cl 1.2336(2) 0.03277(18) 0.19331(11) 0.0474(5) Uani 1 d .
S1 S 0.66116(19) 0.08301(14) 0.06885(10) 0.0295(4) Uani 1 d .
S2 S 0.85238(17) -0.01671(12) 0.19956(9) 0.0232(4) Uani 1 d .
S3 S 0.9928(2) 0.11426(14) 0.39690(10) 0.0322(4) Uani 1 d .
S4 S 1.2147(2) -0.05834(15) 0.35109(11) 0.0378(5) Uani 1 d .
O1 O 0.6271(6) -0.0244(4) 0.0701(3) 0.0428(14) Uani 1 d .
O2 O 0.9432(5) -0.0190(4) 0.2649(2) 0.0287(11) Uani 1 d .
O3 O 1.0830(7) 0.1381(5) 0.4579(3) 0.0493(15) Uani 1 d .
O4 O 1.1813(8) -0.0827(5) 0.4227(3) 0.070(2) Uani 1 d .
O5 O 1.0511(7) 0.1033(6) 0.0446(3) 0.0597(18) Uani 1 d .
O6 O 1.3381(7) 0.2113(5) 0.3473(4) 0.068(2) Uani 1 d .
C1 C 0.7062(9) 0.1134(7) -0.0168(4) 0.044(2) Uani 1 d .
H1A H 0.7971 0.0862 -0.0266 0.066 Uiso 1 calc R
H1B H 0.7089 0.1844 -0.0219 0.066 Uiso 1 calc R
H1C H 0.6374 0.0862 -0.0487 0.066 Uiso 1 calc R
C2 C 0.4998(8) 0.1494(7) 0.0768(5) 0.045(2) Uani 1 d .
H2A H 0.4346 0.1281 0.0410 0.067 Uiso 1 calc R
H2B H 0.5171 0.2194 0.0720 0.067 Uiso 1 calc R
H2C H 0.4610 0.1365 0.1216 0.067 Uiso 1 calc R
C3 C 0.6950(7) -0.0731(6) 0.2271(4) 0.0340(17) Uani 1 d .
H3A H 0.7167 -0.1348 0.2500 0.051 Uiso 1 calc R
H3B H 0.6346 -0.0855 0.1874 0.051 Uiso 1 calc R
H3C H 0.6484 -0.0295 0.2588 0.051 Uiso 1 calc R
C4 C 0.9191(8) -0.1096(5) 0.1443(4) 0.0360(18) Uani 1 d .
H4A H 1.0135 -0.0929 0.1318 0.054 Uiso 1 calc R
H4B H 0.8609 -0.1141 0.1029 0.054 Uiso 1 calc R
H4C H 0.9192 -0.1724 0.1680 0.054 Uiso 1 calc R
C5 C 1.3989(9) -0.0515(8) 0.3441(7) 0.076(4) Uani 1 d .
H5A H 1.4345 0.0014 0.3730 0.114 Uiso 1 calc R
H5B H 1.4224 -0.0388 0.2965 0.114 Uiso 1 calc R
H5C H 1.4402 -0.1133 0.3588 0.114 Uiso 1 calc R
C6 C 1.1794(10) -0.1674(7) 0.3012(5) 0.055(2) Uani 1 d .
H6A H 1.2345 -0.2216 0.3195 0.082 Uiso 1 calc R
H6B H 1.2033 -0.1558 0.2536 0.082 Uiso 1 calc R
H6C H 1.0812 -0.1836 0.3036 0.082 Uiso 1 calc R
C7 C 0.8757(9) 0.0185(7) 0.4194(5) 0.051(2) Uani 1 d .
H7A H 0.9282 -0.0385 0.4351 0.077 Uiso 1 calc R
H7B H 0.8187 0.0008 0.3795 0.077 Uiso 1 calc R
H7C H 0.8162 0.0411 0.4560 0.077 Uiso 1 calc R
C8 C 0.8777(11) 0.2155(8) 0.3874(5) 0.064(3) Uani 1 d .
H8A H 0.8269 0.2244 0.4296 0.095 Uiso 1 calc R
H8B H 0.8125 0.2029 0.3496 0.095 Uiso 1 calc R
H8C H 0.9306 0.2745 0.3778 0.095 Uiso 1 calc R
C9 C 0.9696(8) 0.1126(6) 0.0844(4) 0.0327(17) Uani 1 d .
C10 C 1.2520(9) 0.1592(7) 0.3284(4) 0.042(2) Uani 1 d .

loop_
_atom_site_aniso_label
_atom_site_aniso_U_11
_atom_site_aniso_U_22
_atom_site_aniso_U_33
_atom_site_aniso_U_23
_atom_site_aniso_U_13
_atom_site_aniso_U_12
Ru1 0.0268(3) 0.0182(3) 0.0230(3) -0.0001(2) -0.0032(2) -0.0018(2)
Ru2 0.0252(3) 0.0255(3) 0.0265(3) 0.0023(3) -0.0016(2) -0.0025(2)
Cl1 0.0374(10) 0.0393(11) 0.0423(12) -0.0118(9) 0.0018(8) 0.0042(9)
Cl2 0.0586(13) 0.0229(10) 0.0474(12) 0.0071(9) -0.0175(10) -0.0006(9)
Cl3 0.0374(10) 0.0244(9) 0.0356(10) 0.0052(8) -0.0093(8) -0.0081(8)
Cl4 0.0418(11) 0.0631(14) 0.0377(11) -0.0002(10) 0.0120(9) -0.0027(10)
S1 0.0343(9) 0.0252(9) 0.0285(10) -0.0027(8) -0.0072(7) -0.0009(8)
S2 0.0275(9) 0.0180(8) 0.0242(9) 0.0006(7) -0.0001(7) -0.0026(7)
S3 0.0409(11) 0.0277(10) 0.0281(10) -0.0025(8) -0.0017(8) -0.0004(8)
S4 0.0407(11) 0.0364(11) 0.0360(11) -0.0003(9) -0.0041(9) 0.0142(9)
O1 0.055(4) 0.025(3) 0.048(3) -0.004(3) -0.019(3) -0.008(3)
O2 0.035(3) 0.021(3) 0.030(3) 0.004(2) -0.005(2) -0.004(2)
O3 0.063(4) 0.051(4) 0.033(3) -0.005(3) -0.008(3) -0.007(3)
O4 0.109(6) 0.060(5) 0.039(4) 0.011(3) -0.002(4) 0.040(4)
O5 0.059(4) 0.083(5) 0.037(4) 0.003(3) 0.010(3) 0.005(4)
O6 0.057(4) 0.069(5) 0.078(5) 0.002(4) -0.023(4) -0.039(4)
C1 0.048(5) 0.049(5) 0.036(5) -0.002(4) -0.001(4) -0.003(4)
C2 0.032(4) 0.052(6) 0.050(5) -0.004(4) -0.008(4) 0.001(4)
C3 0.030(4) 0.037(4) 0.035(4) 0.002(4) 0.005(3) -0.011(3)
C4 0.043(4) 0.023(4) 0.042(5) -0.004(3) -0.001(4) -0.002(3)
C5 0.030(5) 0.070(8) 0.127(11) -0.001(7) -0.013(6) 0.013(5)
C6 0.062(6) 0.036(5) 0.066(7) -0.008(5) -0.006(5) 0.011(4)
C7 0.057(6) 0.056(6) 0.042(5) -0.012(5) 0.015(4) -0.015(5)
C8 0.088(8) 0.058(6) 0.045(5) -0.005(5) -0.001(5) 0.041(6)
C9 0.036(4) 0.031(4) 0.030(4) 0.010(3) -0.003(3) -0.003(3)
C10 0.050(5) 0.044(5) 0.033(5) 0.006(4) -0.006(4) 0.003(4)

loop_
_atom_type_symbol
_atom_type_description
_atom_type_scat_dispersion_real
_atom_type_scat_dispersion_imag
_atom_type_scat_source
Ru Ru -1.2594 0.8363 'International Tables Vol C Tables 4.2.6.8 and 6.1.1.4'
Cl Cl 0.1484 0.1585 'International Tables Vol C Tables 4.2.6.8 and 6.1.1.4'
S S 0.1246 0.1234 'International Tables Vol C Tables 4.2.6.8 and 6.1.1.4'
O O 0.0106 0.0060 'International Tables Vol C Tables 4.2.6.8 and 6.1.1.4'
C C 0.0033 0.0016 'International Tables Vol C Tables 4.2.6.8 and 6.1.1.4'
H H 0.0000 0.0000 'International Tables Vol C Tables 4.2.6.8 and 6.1.1.4'

loop_
_geom_angle_atom_site_label_1
_geom_angle_atom_site_label_2
_geom_angle_atom_site_label_3
_geom_angle
_geom_angle_publ_flag
C9 Ru1 S2 94.0(2) yes
C9 Ru1 S1 90.7(2) yes
S2 Ru1 S1 94.61(7) yes
C9 Ru1 Cl2 88.3(2) yes
S2 Ru1 Cl2 176.44(7) no
S1 Ru1 Cl2 88.09(7) yes
C9 Ru1 Cl1 177.6(2) no
S2 Ru1 Cl1 87.63(7) yes
S1 Ru1 Cl1 90.99(7) yes
Cl2 Ru1 Cl1 90.02(8) yes
C9 Ru1 Cl3 90.8(2) yes
S2 Ru1 Cl3 90.30(6) yes
S1 Ru1 Cl3 174.75(7) no
Cl2 Ru1 Cl3 86.93(6) yes
Cl1 Ru1 Cl3 87.36(7) yes
C10 Ru2 O2 178.0(3) no
C10 Ru2 S4 91.9(3) yes
O2 Ru2 S4 88.75(14) yes
C10 Ru2 S3 87.7(3) yes
O2 Ru2 S3 90.38(14) yes
S4 Ru2 S3 91.24(7) yes
C10 Ru2 Cl4 92.8(3) yes
O2 Ru2 Cl4 89.08(14) yes
S4 Ru2 Cl4 88.54(8) yes
S3 Ru2 Cl4 179.42(8) no
C10 Ru2 Cl3 92.3(3) yes
O2 Ru2 Cl3 87.23(13) yes
S4 Ru2 Cl3 174.22(7) no
S3 Ru2 Cl3 92.94(7) yes
Cl4 Ru2 Cl3 87.24(8) yes
Ru2 Cl3 Ru1 110.14(7) yes
O1 S1 C1 107.4(4) no
O1 S1 C2 107.4(4) no
C1 S1 C2 101.0(4) no
O1 S1 Ru1 115.9(2) no
C1 S1 Ru1 112.1(3) no
C2 S1 Ru1 112.0(3) no
O2 S2 C4 106.2(3) no
O2 S2 C3 102.5(3) no
C4 S2 C3 101.1(4) no
O2 S2 Ru1 115.6(2) yes
C4 S2 Ru1 114.2(3) no
C3 S2 Ru1 115.6(3) no
O3 S3 C8 105.4(4) no
O3 S3 C7 108.9(4) no
C8 S3 C7 101.3(5) no
O3 S3 Ru2 115.1(3) no
C8 S3 Ru2 114.0(3) no
C7 S3 Ru2 111.1(3) no
O4 S4 C5 108.7(5) no
O4 S4 C6 106.3(5) no
C5 S4 C6 100.3(5) no
O4 S4 Ru2 120.1(3) no
C5 S4 Ru2 110.2(4) no
C6 S4 Ru2 109.4(3) no
S2 O2 Ru2 130.4(3) yes
O5 C9 Ru1 176.4(7) no
O6 C10 Ru2 179.5(8) no

loop_
_geom_bond_atom_site_label_1
_geom_bond_atom_site_label_2
_geom_bond_distance
_geom_bond_publ_flag
Ru1 C9 1.870(8) yes
Ru1 S2 2.2750(18) yes
Ru1 S1 2.2816(19) yes
Ru1 Cl2 2.3844(19) yes
Ru1 Cl1 2.430(2) yes
Ru1 Cl3 2.4398(18) yes
Ru2 C10 1.840(9) yes
Ru2 O2 2.122(5) yes
Ru2 S4 2.283(2) yes
Ru2 S3 2.291(2) yes
Ru2 Cl4 2.411(2) yes
Ru2 Cl3 2.4139(18) yes
S1 O1 1.480(5) yes
S1 C1 1.757(8) no
S1 C2 1.784(8) no
S2 O2 1.508(5) yes
S2 C4 1.766(7) no
S2 C3 1.767(7) no
S3 O3 1.472(6) yes
S3 C8 1.754(9) no
S3 C7 1.762(9) no
S4 O4 1.455(7) yes
S4 C5 1.762(9) no
S4 C6 1.780(9) no
O5 C9 1.107(10) no
O6 C10 1.131(10) no

loop_
_geom_torsion_atom_site_label_1
_geom_torsion_atom_site_label_2
_geom_torsion_atom_site_label_3
_geom_torsion_atom_site_label_4
_geom_torsion
_geom_torsion_publ_flag
C10 Ru2 Cl3 Ru1 164.4(3) no
O2 Ru2 Cl3 Ru1 -17.57(15) no
S4 Ru2 Cl3 Ru1 28.5(8) no
S3 Ru2 Cl3 Ru1 -107.80(8) no
Cl4 Ru2 Cl3 Ru1 71.65(9) no
C9 Ru1 Cl3 Ru2 -84.0(2) no
S2 Ru1 Cl3 Ru2 9.92(8) no
S1 Ru1 Cl3 Ru2 169.3(7) no
Cl2 Ru1 Cl3 Ru2 -172.30(9) no
Cl1 Ru1 Cl3 Ru2 97.54(9) no
C9 Ru1 S1 O1 90.6(4) no
S2 Ru1 S1 O1 -3.4(3) no
Cl2 Ru1 S1 O1 178.9(3) no
Cl1 Ru1 S1 O1 -91.1(3) no
Cl3 Ru1 S1 O1 -162.8(7) no
C9 Ru1 S1 C1 -33.2(4) no
S2 Ru1 S1 C1 -127.2(3) no
Cl2 Ru1 S1 C1 55.1(3) no
Cl1 Ru1 S1 C1 145.1(3) no
Cl3 Ru1 S1 C1 73.5(8) no
C9 Ru1 S1 C2 -145.8(4) no
S2 Ru1 S1 C2 120.2(3) no
Cl2 Ru1 S1 C2 -57.5(3) no
Cl1 Ru1 S1 C2 32.4(3) no
Cl3 Ru1 S1 C2 -39.2(9) no
C9 Ru1 S2 O2 96.6(3) no
S1 Ru1 S2 O2 -172.4(2) no
Cl2 Ru1 S2 O2 -32.9(12) no
Cl1 Ru1 S2 O2 -81.6(2) no
Cl3 Ru1 S2 O2 5.7(2) no
C9 Ru1 S2 C4 -27.1(4) no
S1 Ru1 S2 C4 64.0(3) no
Cl2 Ru1 S2 C4 -156.5(11) no
Cl1 Ru1 S2 C4 154.8(3) no
Cl3 Ru1 S2 C4 -117.9(3) no
C9 Ru1 S2 C3 -143.8(4) no
S1 Ru1 S2 C3 -52.8(3) no
Cl2 Ru1 S2 C3 86.7(12) no
Cl1 Ru1 S2 C3 38.0(3) no
Cl3 Ru1 S2 C3 125.4(3) no
C10 Ru2 S3 O3 -30.5(4) no
O2 Ru2 S3 O3 150.1(3) no
S4 Ru2 S3 O3 61.4(3) no
Cl4 Ru2 S3 O3 129(8) no
Cl3 Ru2 S3 O3 -122.6(3) no
C10 Ru2 S3 C8 91.5(5) no
O2 Ru2 S3 C8 -87.9(5) no
S4 Ru2 S3 C8 -176.7(4) no
Cl4 Ru2 S3 C8 -109(8) no
Cl3 Ru2 S3 C8 -0.7(4) no
C10 Ru2 S3 C7 -154.9(5) no
O2 Ru2 S3 C7 25.8(4) no
S4 Ru2 S3 C7 -63.0(4) no
Cl4 Ru2 S3 C7 5(8) no
Cl3 Ru2 S3 C7 113.0(4) no
C10 Ru2 S4 O4 89.4(5) no
O2 Ru2 S4 O4 -88.7(4) no
S3 Ru2 S4 O4 1.6(4) no
Cl4 Ru2 S4 O4 -177.8(4) no
Cl3 Ru2 S4 O4 -134.7(8) no
C10 Ru2 S4 C5 -38.1(5) no
O2 Ru2 S4 C5 143.8(5) no
S3 Ru2 S4 C5 -125.8(5) no
Cl4 Ru2 S4 C5 54.7(5) no
Cl3 Ru2 S4 C5 97.9(9) no
C10 Ru2 S4 C6 -147.4(4) no
O2 Ru2 S4 C6 34.5(4) no
S3 Ru2 S4 C6 124.8(4) no
Cl4 Ru2 S4 C6 -54.6(4) no
Cl3 Ru2 S4 C6 -11.5(9) no
C4 S2 O2 Ru2 101.4(4) no
C3 S2 O2 Ru2 -153.0(4) no
Ru1 S2 O2 Ru2 -26.4(4) no
C10 Ru2 O2 S2 104(8) no
S4 Ru2 O2 S2 -147.0(4) no
S3 Ru2 O2 S2 121.8(4) no
Cl4 Ru2 O2 S2 -58.4(4) no
Cl3 Ru2 O2 S2 28.8(4) no
S2 Ru1 C9 O5 162(12) no
S1 Ru1 C9 O5 67(12) no
Cl2 Ru1 C9 O5 -21(12) no
Cl1 Ru1 C9 O5 -67(14) no
Cl3 Ru1 C9 O5 -108(12) no
O2 Ru2 C10 O6 -37(91) no
S4 Ru2 C10 O6 -146(100) no
S3 Ru2 C10 O6 -55(85) no
Cl4 Ru2 C10 O6 125(85) no
Cl3 Ru2 C10 O6 38(85) no
